data_7243121
loop_
_publ_author_name
'Kushvaha, Saroj Kumar'
'Francis, Maria'
'Kumar, Jayasree'
'Nag, Ekta'
'Ravichandran, Prathap'
'Roy, Sudipta'
'Chandra Mondal, Kartik'

_publ_section_title
;
 Synthesis, oligomerization and catalytic studies of a redox-active
 Ni4-cubane: a detailed mechanistic investigation
;
_journal_issue 37
_journal_name_full 'RSC Advances'
_journal_page_first 22849
_journal_page_last 22858
_journal_paper_doi 10.1039/D1RA03071J
_journal_volume 11
_journal_year 2021
_chemical_formula_moiety 'C16 H16 O2'
_chemical_formula_sum 'C16 H16 O2'
_chemical_formula_weight 240.29
_space_group_crystal_system monoclinic
_space_group_IT_number 14
_space_group_name_Hall '-P 2ybc'
_space_group_name_H-M_alt 'P 1 21/c 1'
_atom_sites_solution_hydrogens geom
_atom_sites_solution_primary dual
_audit_creation_date 2020-12-12
_audit_creation_method
;
Olex2 1.3
(compiled 2020.07.31 svn.rc2a77460 for OlexSys, GUI svn.r6145)
;
_audit_update_record
;
2021-06-25 deposited with the CCDC.	2021-06-29 downloaded from the CCDC.
;
_cell_angle_alpha 90
_cell_angle_beta 93.411(6)
_cell_angle_gamma 90
_cell_formula_units_Z 4
_cell_length_a 11.421(3)
_cell_length_b 15.783(4)
_cell_length_c 7.4458(16)
_cell_measurement_reflns_used 9439
_cell_measurement_temperature 297.49
_cell_measurement_theta_max 27.14
_cell_measurement_theta_min 3.14
_cell_volume 1339.8(6)
_computing_cell_refinement 'SAINT v8.37A (Bruker, 2015)'
_computing_data_reduction 'SAINT v8.37A (Bruker, 2015)'
_computing_molecular_graphics 'Olex2 1.3 (Dolomanov et al., 2009)'
_computing_publication_material 'Olex2 1.3 (Dolomanov et al., 2009)'
_computing_structure_refinement 'SHELXL 2018/3 (Sheldrick, 2015)'
_computing_structure_solution 'SHELXT 2018/2 (Sheldrick, 2018)'
_diffrn_ambient_temperature 297.49
_diffrn_measured_fraction_theta_full 0.976
_diffrn_measured_fraction_theta_max 0.927
_diffrn_measurement_device_type 'Bruker APEX-II CCD'
_diffrn_measurement_method '\f and \w scans'
_diffrn_radiation_type MoK\a
_diffrn_radiation_wavelength 0.71073
_diffrn_reflns_av_R_equivalents 0.0537
_diffrn_reflns_av_unetI/netI 0.0315
_diffrn_reflns_Laue_measured_fraction_full 0.976
_diffrn_reflns_Laue_measured_fraction_max 0.927
_diffrn_reflns_limit_h_max 14
_diffrn_reflns_limit_h_min -14
_diffrn_reflns_limit_k_max 20
_diffrn_reflns_limit_k_min -20
_diffrn_reflns_limit_l_max 9
_diffrn_reflns_limit_l_min -7
_diffrn_reflns_number 18974
_diffrn_reflns_point_group_measured_fraction_full 0.976
_diffrn_reflns_point_group_measured_fraction_max 0.927
_diffrn_reflns_theta_full 25.242
_diffrn_reflns_theta_max 27.226
_diffrn_reflns_theta_min 3.434
_diffrn_standards_number 0
_exptl_absorpt_coefficient_mu 0.077
_exptl_absorpt_correction_T_max 0.7455
_exptl_absorpt_correction_T_min 0.6339
_exptl_absorpt_correction_type none
_exptl_absorpt_process_details
;
SADABS-2016/2 (Bruker,2016/2) was used for absorption correction.
wR2(int) was 0.1119 before and 0.0756 after correction.
The Ratio of minimum to maximum transmission is 0.8503.
The \l/2 correction factor is Not present.
;
_exptl_crystal_colour colourless
_exptl_crystal_colour_primary colourless
_exptl_crystal_density_diffrn 1.191
_exptl_crystal_description BLOCK
_exptl_crystal_F_000 512
_exptl_crystal_size_max 0.2
_exptl_crystal_size_mid 0.18
_exptl_crystal_size_min 0.15
_refine_diff_density_max 0.291
_refine_diff_density_min -0.258
_refine_diff_density_rms 0.053
_refine_ls_extinction_coef 0.34(3)
_refine_ls_extinction_expression Fc^*^=kFc[1+0.001xFc^2^\l^3^/sin(2\q)]^-1/4^
_refine_ls_extinction_method 'SHELXL-2018/3 (Sheldrick 2018)'
_refine_ls_goodness_of_fit_ref 1.186
_refine_ls_hydrogen_treatment constr
_refine_ls_matrix_type full
_refine_ls_number_parameters 166
_refine_ls_number_reflns 2773
_refine_ls_number_restraints 0
_refine_ls_restrained_S_all 1.186
_refine_ls_R_factor_all 0.1139
_refine_ls_R_factor_gt 0.0807
_refine_ls_shift/su_max 0.000
_refine_ls_shift/su_mean 0.000
_refine_ls_structure_factor_coef Fsqd
_refine_ls_weighting_details 'w=1/[\s^2^(Fo^2^)+(0.0574P)^2^+1.0589P] where P=(Fo^2^+2Fc^2^)/3'
_refine_ls_weighting_scheme calc
_refine_ls_wR_factor_gt 0.1796
_refine_ls_wR_factor_ref 0.2098
_reflns_Friedel_coverage 0.000
_reflns_number_gt 2031
_reflns_number_total 2773
_reflns_threshold_expression 'I > 2\s(I)'
_cod_data_source_file d1ra03071j2.cif
_cod_data_source_block mr101
_cod_original_cell_volume 1339.8(5)
_cod_database_code 7243121
_shelx_shelxl_version_number 2018/3
_shelx_space_group_comment
;
The symmetry employed for this shelxl refinement is uniquely defined
by the following loop, which should always be used as a source of
symmetry information in preference to the above space-group names.
They are only intended as comments.
;
_shelx_estimated_absorpt_t_max 0.988
_shelx_estimated_absorpt_t_min 0.985
_olex2_refinement_description
;
1. Fixed Uiso
 At 1.2 times of:
  All C(H) groups
 At 1.5 times of:
  All C(H,H,H) groups
2.a Ternary CH refined with riding coordinates:
 C9(H9), C8(H8)
2.b Aromatic/amide H refined with riding coordinates:
 C5(H5), C1(H1), C11(H11), C4(H4), C2(H2), C13(H13), C3(H3), C12(H12)
2.c Idealised Me refined as rotating group:
 C16(H16A,H16B,H16C), C14(H14A,H14B,H14C)
;
_olex2_submission_special_instructions 'No special instructions were received'

loop_
_space_group_symop_operation_xyz
'x, y, z'
'-x, y+1/2, -z+1/2'
'-x, -y, -z'
'x, -y-1/2, z-1/2'

loop_
_atom_site_label
_atom_site_type_symbol
_atom_site_fract_x
_atom_site_fract_y
_atom_site_fract_z
_atom_site_U_iso_or_equiv
_atom_site_adp_type
_atom_site_occupancy
_atom_site_site_symmetry_order
_atom_site_calc_flag
_atom_site_refinement_flags_posn
_atom_site_refinement_flags_adp
_atom_site_refinement_flags_occupancy
_atom_site_disorder_assembly
_atom_site_disorder_group
O2 O 0.45806(17) 0.41579(12) 0.1584(3) 0.0612(6) Uani 1 1 d . . . . .
O1 O 0.46126(19) 0.29254(12) 0.3066(3) 0.0687(7) Uani 1 1 d . . . . .
C6 C 0.2836(2) 0.48747(15) 0.3336(3) 0.0471(6) Uani 1 1 d . . . . .
C7 C 0.3197(2) 0.39787(15) 0.3753(3) 0.0475(7) Uani 1 1 d . . . . .
C15 C 0.4198(2) 0.36243(16) 0.2791(4) 0.0507(7) Uani 1 1 d . . . . .
C5 C 0.2027(3) 0.5057(2) 0.1935(4) 0.0596(8) Uani 1 1 d . . . . .
H5 H 0.165396 0.461989 0.128763 0.072 Uiso 1 1 calc R U . . .
C9 C 0.2294(3) 0.32925(17) 0.4169(4) 0.0590(8) Uani 1 1 d . . . . .
H9 H 0.245980 0.272232 0.372863 0.071 Uiso 1 1 calc R U . . .
C10 C 0.1043(3) 0.35122(19) 0.4237(5) 0.0643(8) Uani 1 1 d . . . . .
C1 C 0.3377(3) 0.55400(18) 0.4274(5) 0.0641(8) Uani 1 1 d . . . . .
H1 H 0.391820 0.542582 0.522639 0.077 Uiso 1 1 calc R U . . .
C8 C 0.3130(3) 0.36201(19) 0.5666(4) 0.0621(8) Uani 1 1 d . . . . .
H8 H 0.376441 0.323541 0.607559 0.075 Uiso 1 1 calc R U . . .
C11 C 0.0691(3) 0.4034(2) 0.5513(5) 0.0718(9) Uani 1 1 d . . . . .
H11 H -0.008983 0.420395 0.547406 0.086 Uiso 1 1 calc R U . . .
C4 C 0.1771(3) 0.5901(2) 0.1495(5) 0.0776(11) Uani 1 1 d . . . . .
H4 H 0.122011 0.602481 0.056113 0.093 Uiso 1 1 calc R U . . .
C2 C 0.3123(3) 0.6369(2) 0.3815(6) 0.0802(11) Uani 1 1 d . . . . .
H2 H 0.349738 0.680807 0.445289 0.096 Uiso 1 1 calc R U . . .
C16 C 0.5544(3) 0.3852(2) 0.0570(5) 0.0744(10) Uani 1 1 d . . . . .
H16A H 0.575391 0.427850 -0.027273 0.112 Uiso 1 1 calc R U . . .
H16B H 0.530725 0.334626 -0.006780 0.112 Uiso 1 1 calc R U . . .
H16C H 0.620760 0.373051 0.138146 0.112 Uiso 1 1 calc R U . . .
C13 C 0.2605(4) 0.4126(2) 0.7070(5) 0.0747(10) Uani 1 1 d . . . . .
H13 H 0.306988 0.430021 0.806977 0.090 Uiso 1 1 calc R U . . .
C14 C 0.0226(3) 0.3116(3) 0.2847(7) 0.0973(13) Uani 1 1 d . . . . .
H14A H 0.046078 0.326553 0.167125 0.146 Uiso 1 1 calc R U . . .
H14B H -0.055635 0.331688 0.299102 0.146 Uiso 1 1 calc R U . . .
H14C H 0.024688 0.251161 0.298281 0.146 Uiso 1 1 calc R U . . .
C3 C 0.2328(3) 0.6548(2) 0.2433(6) 0.0848(12) Uani 1 1 d . . . . .
H3 H 0.216325 0.710856 0.212510 0.102 Uiso 1 1 calc R U . . .
C12 C 0.1473(4) 0.4338(2) 0.6930(5) 0.0795(11) Uani 1 1 d . . . . .
H12 H 0.118350 0.469737 0.778883 0.095 Uiso 1 1 calc R U . . .

loop_
_atom_site_aniso_label
_atom_site_aniso_U_11
_atom_site_aniso_U_22
_atom_site_aniso_U_33
_atom_site_aniso_U_23
_atom_site_aniso_U_13
_atom_site_aniso_U_12
O2 0.0656(12) 0.0446(11) 0.0760(14) 0.0044(9) 0.0252(10) 0.0096(8)
O1 0.0791(14) 0.0459(11) 0.0819(15) 0.0048(10) 0.0107(11) 0.0158(10)
C6 0.0480(13) 0.0421(13) 0.0522(14) 0.0058(11) 0.0104(11) 0.0039(10)
C7 0.0541(14) 0.0375(12) 0.0511(14) 0.0025(10) 0.0053(11) 0.0023(10)
C15 0.0540(15) 0.0400(13) 0.0578(15) -0.0020(11) 0.0016(12) 0.0014(11)
C5 0.0578(16) 0.0645(18) 0.0574(16) 0.0129(14) 0.0119(13) 0.0073(13)
C9 0.0713(18) 0.0387(13) 0.0681(18) 0.0052(12) 0.0140(14) -0.0026(12)
C10 0.0651(18) 0.0513(16) 0.078(2) 0.0092(14) 0.0147(15) -0.0101(13)
C1 0.0665(18) 0.0438(15) 0.082(2) -0.0053(14) 0.0076(15) 0.0010(13)
C8 0.078(2) 0.0532(16) 0.0549(16) 0.0113(13) 0.0023(14) 0.0081(14)
C11 0.073(2) 0.0635(19) 0.081(2) 0.0129(16) 0.0298(18) 0.0045(15)
C4 0.0646(19) 0.089(3) 0.081(2) 0.035(2) 0.0181(17) 0.0269(18)
C2 0.082(2) 0.0441(16) 0.117(3) -0.0017(18) 0.021(2) 0.0040(15)
C16 0.077(2) 0.0600(18) 0.091(2) -0.0008(16) 0.0395(18) 0.0088(15)
C13 0.097(3) 0.072(2) 0.0554(18) 0.0069(15) 0.0091(17) 0.0044(18)
C14 0.078(2) 0.089(3) 0.124(4) -0.013(2) 0.005(2) -0.023(2)
C3 0.083(2) 0.0491(18) 0.127(3) 0.024(2) 0.043(2) 0.0195(17)
C12 0.106(3) 0.073(2) 0.063(2) 0.0026(16) 0.030(2) 0.009(2)

loop_
_atom_type_symbol
_atom_type_description
_atom_type_scat_dispersion_real
_atom_type_scat_dispersion_imag
_atom_type_scat_source
C C 0.0033 0.0016 'International Tables Vol C Tables 4.2.6.8 and 6.1.1.4'
H H 0.0000 0.0000 'International Tables Vol C Tables 4.2.6.8 and 6.1.1.4'
O O 0.0106 0.0060 'International Tables Vol C Tables 4.2.6.8 and 6.1.1.4'

loop_
_geom_angle_atom_site_label_1
_geom_angle_atom_site_label_2
_geom_angle_atom_site_label_3
_geom_angle
_geom_angle_site_symmetry_1
_geom_angle_site_symmetry_3
_geom_angle_publ_flag
C15 O2 C16 115.6(2) . . ?
C5 C6 C7 121.0(2) . . ?
C5 C6 C1 118.7(3) . . ?
C1 C6 C7 120.1(2) . . ?
C6 C7 C9 121.7(2) . . ?
C6 C7 C8 120.7(2) . . ?
C15 C7 C6 117.6(2) . . ?
C15 C7 C9 112.0(2) . . ?
C15 C7 C8 112.8(2) . . ?
C8 C7 C9 58.94(19) . . ?
O2 C15 C7 112.3(2) . . ?
O1 C15 O2 123.5(3) . . ?
O1 C15 C7 124.2(2) . . ?
C6 C5 H5 120.1 . . ?
C6 C5 C4 119.7(3) . . ?
C4 C5 H5 120.1 . . ?
C7 C9 H9 115.7 . . ?
C10 C9 C7 120.2(2) . . ?
C10 C9 H9 115.7 . . ?
C10 C9 C8 117.7(3) . . ?
C8 C9 C7 60.51(18) . . ?
C8 C9 H9 115.7 . . ?
C9 C10 C14 116.5(3) . . ?
C11 C10 C9 120.2(3) . . ?
C11 C10 C14 123.3(3) . . ?
C6 C1 H1 119.6 . . ?
C2 C1 C6 120.9(3) . . ?
C2 C1 H1 119.6 . . ?
C7 C8 H8 116.1 . . ?
C9 C8 C7 60.55(18) . . ?
C9 C8 H8 116.1 . . ?
C13 C8 C7 120.2(2) . . ?
C13 C8 C9 116.3(3) . . ?
C13 C8 H8 116.1 . . ?
C10 C11 H11 118.9 . . ?
C10 C11 C12 122.1(3) . . ?
C12 C11 H11 118.9 . . ?
C5 C4 H4 119.8 . . ?
C3 C4 C5 120.4(3) . . ?
C3 C4 H4 119.8 . . ?
C1 C2 H2 119.8 . . ?
C3 C2 C1 120.4(4) . . ?
C3 C2 H2 119.8 . . ?
O2 C16 H16A 109.5 . . ?
O2 C16 H16B 109.5 . . ?
O2 C16 H16C 109.5 . . ?
H16A C16 H16B 109.5 . . ?
H16A C16 H16C 109.5 . . ?
H16B C16 H16C 109.5 . . ?
C8 C13 H13 119.5 . . ?
C12 C13 C8 121.0(3) . . ?
C12 C13 H13 119.5 . . ?
C10 C14 H14A 109.5 . . ?
C10 C14 H14B 109.5 . . ?
C10 C14 H14C 109.5 . . ?
H14A C14 H14B 109.5 . . ?
H14A C14 H14C 109.5 . . ?
H14B C14 H14C 109.5 . . ?
C4 C3 H3 120.0 . . ?
C2 C3 C4 119.9(3) . . ?
C2 C3 H3 120.0 . . ?
C11 C12 H12 118.8 . . ?
C13 C12 C11 122.4(3) . . ?
C13 C12 H12 118.8 . . ?

loop_
_geom_bond_atom_site_label_1
_geom_bond_atom_site_label_2
_geom_bond_distance
_geom_bond_site_symmetry_2
_geom_bond_publ_flag
O2 C15 1.324(3) . ?
O2 C16 1.453(3) . ?
O1 C15 1.213(3) . ?
C6 C7 1.500(3) . ?
C6 C5 1.382(4) . ?
C6 C1 1.386(4) . ?
C7 C15 1.493(4) . ?
C7 C9 1.539(4) . ?
C7 C8 1.539(4) . ?
C5 H5 0.9300 . ?
C5 C4 1.399(4) . ?
C9 H9 0.9800 . ?
C9 C10 1.474(4) . ?
C9 C8 1.514(4) . ?
C10 C11 1.338(5) . ?
C10 C14 1.489(5) . ?
C1 H1 0.9300 . ?
C1 C2 1.379(4) . ?
C8 H8 0.9800 . ?
C8 C13 1.471(4) . ?
C11 H11 0.9300 . ?
C11 C12 1.424(5) . ?
C4 H4 0.9300 . ?
C4 C3 1.372(6) . ?
C2 H2 0.9300 . ?
C2 C3 1.361(6) . ?
C16 H16A 0.9600 . ?
C16 H16B 0.9600 . ?
C16 H16C 0.9600 . ?
C13 H13 0.9300 . ?
C13 C12 1.334(5) . ?
C14 H14A 0.9600 . ?
C14 H14B 0.9600 . ?
C14 H14C 0.9600 . ?
C3 H3 0.9300 . ?
C12 H12 0.9300 . ?

loop_
_geom_torsion_atom_site_label_1
_geom_torsion_atom_site_label_2
_geom_torsion_atom_site_label_3
_geom_torsion_atom_site_label_4
_geom_torsion
_geom_torsion_site_symmetry_1
_geom_torsion_site_symmetry_2
_geom_torsion_site_symmetry_3
_geom_torsion_site_symmetry_4
_geom_torsion_publ_flag
C6 C7 C15 O2 -4.2(3) . . . . ?
C6 C7 C15 O1 176.3(3) . . . . ?
C6 C7 C9 C10 -2.4(4) . . . . ?
C6 C7 C9 C8 -109.1(3) . . . . ?
C6 C7 C8 C9 110.9(3) . . . . ?
C6 C7 C8 C13 5.8(4) . . . . ?
C6 C5 C4 C3 0.7(4) . . . . ?
C6 C1 C2 C3 0.4(5) . . . . ?
C7 C6 C5 C4 -175.3(2) . . . . ?
C7 C6 C1 C2 174.8(3) . . . . ?
C7 C9 C10 C11 -65.5(4) . . . . ?
C7 C9 C10 C14 115.3(3) . . . . ?
C7 C9 C8 C13 111.4(3) . . . . ?
C7 C8 C13 C12 64.2(4) . . . . ?
C15 C7 C9 C10 -149.1(3) . . . . ?
C15 C7 C9 C8 104.2(3) . . . . ?
C15 C7 C8 C9 -102.7(2) . . . . ?
C15 C7 C8 C13 152.2(3) . . . . ?
C5 C6 C7 C15 88.0(3) . . . . ?
C5 C6 C7 C9 -56.9(4) . . . . ?
C5 C6 C7 C8 -127.1(3) . . . . ?
C5 C6 C1 C2 -0.5(4) . . . . ?
C5 C4 C3 C2 -0.9(5) . . . . ?
C9 C7 C15 O2 144.0(2) . . . . ?
C9 C7 C15 O1 -35.5(4) . . . . ?
C9 C7 C8 C13 -105.0(3) . . . . ?
C9 C10 C11 C12 -5.5(5) . . . . ?
C9 C8 C13 C12 -5.5(4) . . . . ?
C10 C9 C8 C7 -110.9(3) . . . . ?
C10 C9 C8 C13 0.5(4) . . . . ?
C10 C11 C12 C13 0.4(5) . . . . ?
C1 C6 C7 C15 -87.2(3) . . . . ?
C1 C6 C7 C9 127.9(3) . . . . ?
C1 C6 C7 C8 57.7(4) . . . . ?
C1 C6 C5 C4 0.0(4) . . . . ?
C1 C2 C3 C4 0.3(5) . . . . ?
C8 C7 C15 O2 -151.7(2) . . . . ?
C8 C7 C15 O1 28.8(4) . . . . ?
C8 C7 C9 C10 106.7(3) . . . . ?
C8 C9 C10 C11 4.8(4) . . . . ?
C8 C9 C10 C14 -174.5(3) . . . . ?
C8 C13 C12 C11 5.3(5) . . . . ?
C16 O2 C15 O1 0.4(4) . . . . ?
C16 O2 C15 C7 -179.1(3) . . . . ?
C14 C10 C11 C12 173.7(3) . . . . ?
